data_4130287
loop_
_publ_author_name
'Suzuki, Mitsuharu'
'Kotyk, Juliet F Khosrowabadi'
'Khan, Saeed I.'
'Rubin, Yves'

_publ_section_title
;
 Directing the Crystallization of Dehydro[24]annulenes into Supramolecular
 Nanotubular Scaffolds.
;
_journal_issue 18
_journal_name_full 'Journal of the American Chemical Society'
_journal_page_first 5939
_journal_page_last 5956
_journal_paper_doi 10.1021/jacs.6b01939
_journal_volume 138
_journal_year 2016
_chemical_formula_moiety 'C28 H16 O4, C3 H6 O'
_chemical_formula_sum 'C31 H22 O5'
_chemical_formula_weight 474.49
_space_group_IT_number 14
_space_group_name_Hall '-P 2yn'
_space_group_name_H-M_alt 'P 1 21/n 1'
_symmetry_cell_setting monoclinic
_symmetry_space_group_name_Hall '-P 2yn'
_symmetry_space_group_name_H-M 'P 1 21/n 1'
_atom_sites_solution_hydrogens geom
_atom_sites_solution_primary direct
_atom_sites_solution_secondary difmap
_audit_creation_method SHELXL-97
_cell_angle_alpha 90.00
_cell_angle_beta 106.113(6)
_cell_angle_gamma 90.00
_cell_formula_units_Z 4
_cell_length_a 16.538(10)
_cell_length_b 6.995(4)
_cell_length_c 22.907(14)
_cell_measurement_reflns_used 4889
_cell_measurement_temperature 100(2)
_cell_measurement_theta_max 28.84
_cell_measurement_theta_min 3.86
_cell_volume 2546(3)
_computing_cell_refinement 'Bruker SMART'
_computing_data_collection 'Bruker SMART'
_computing_data_reduction 'Bruker SAINT'
_computing_molecular_graphics 'Bruker SHELXTL'
_computing_publication_material 'Bruker SHELXTL'
_computing_structure_refinement 'SHELXL-97 (Sheldrick, 1997)'
_computing_structure_solution 'SHELXS-97 (Sheldrick, 1990)'
_diffrn_ambient_temperature 100(2)
_diffrn_measured_fraction_theta_full 0.997
_diffrn_measured_fraction_theta_max 0.993
_diffrn_measurement_device_type 'CCD area detector'
_diffrn_measurement_method 'phi and omega scans'
_diffrn_radiation_monochromator graphite
_diffrn_radiation_source 'fine-focus sealed tube'
_diffrn_radiation_type MoK\a
_diffrn_radiation_wavelength 0.71073
_diffrn_reflns_av_R_equivalents 0.0587
_diffrn_reflns_av_sigmaI/netI 0.0587
_diffrn_reflns_limit_h_max 22
_diffrn_reflns_limit_h_min -22
_diffrn_reflns_limit_k_max 9
_diffrn_reflns_limit_k_min -9
_diffrn_reflns_limit_l_max 30
_diffrn_reflns_limit_l_min -31
_diffrn_reflns_number 25774
_diffrn_reflns_theta_full 28.50
_diffrn_reflns_theta_max 29.28
_diffrn_reflns_theta_min 3.82
_exptl_absorpt_coefficient_mu 0.084
_exptl_absorpt_correction_T_max 0.9958
_exptl_absorpt_correction_T_min 0.9753
_exptl_absorpt_correction_type multi-scan
_exptl_absorpt_process_details 'Sadabs (Bruker)'
_exptl_crystal_colour yellow
_exptl_crystal_density_diffrn 1.238
_exptl_crystal_density_method 'not measured'
_exptl_crystal_description block
_exptl_crystal_F_000 992
_exptl_crystal_size_max 0.30
_exptl_crystal_size_mid 0.10
_exptl_crystal_size_min 0.05
_refine_diff_density_max 0.248
_refine_diff_density_min -0.292
_refine_diff_density_rms 0.049
_refine_ls_extinction_method none
_refine_ls_goodness_of_fit_ref 1.028
_refine_ls_hydrogen_treatment mixed
_refine_ls_matrix_type full
_refine_ls_number_parameters 379
_refine_ls_number_reflns 6909
_refine_ls_number_restraints 0
_refine_ls_restrained_S_all 1.028
_refine_ls_R_factor_all 0.0741
_refine_ls_R_factor_gt 0.0458
_refine_ls_shift/su_max 0.001
_refine_ls_shift/su_mean 0.000
_refine_ls_structure_factor_coef Fsqd
_refine_ls_weighting_details 'calc w=1/[\s^2^(Fo^2^)+(0.0473P)^2^+0.4995P] where P=(Fo^2^+2Fc^2^)/3'
_refine_ls_weighting_scheme calc
_refine_ls_wR_factor_gt 0.1050
_refine_ls_wR_factor_ref 0.1172
_reflns_number_gt 4852
_reflns_number_total 6909
_reflns_threshold_expression >2sigma(I)
_cod_data_source_file ja6b01939_si_002.cif
_cod_data_source_block 1a-III
_cod_depositor_comments
;
The following automatic conversions were performed:

data item '_symmetry_cell_setting' value 'Monoclinic' was changed to
'monoclinic' in accordance with the
/home/saulius/struct/COD-crude-data/automatic-downloads/DataCite-retrospective/ACS/depositions/lib/dictionaries/cif_core.dic
dictionary named 'cif_core.dic' version 2.4.2 last updated on
2011-04-26.

Automatic conversion script
Id: cif_fix_values 6909 2019-04-08 15:41:33Z antanas 
;
_cod_original_sg_symbol_H-M P2(1)/n
_cod_database_code 4130287

loop_
_symmetry_equiv_pos_as_xyz
'x, y, z'
'-x+1/2, y+1/2, -z+1/2'
'-x, -y, -z'
'x-1/2, -y-1/2, z-1/2'

loop_
_atom_site_label
_atom_site_type_symbol
_atom_site_fract_x
_atom_site_fract_y
_atom_site_fract_z
_atom_site_U_iso_or_equiv
_atom_site_adp_type
_atom_site_occupancy
_atom_site_symmetry_multiplicity
_atom_site_calc_flag
_atom_site_refinement_flags
C1S C 0.77858(10) 0.3532(3) 0.16032(10) 0.0463(5) Uani 1 1 d .
H1S1 H 0.7912 0.3634 0.2046 0.069 Uiso 1 1 calc R
H1S2 H 0.7452 0.2377 0.1465 0.069 Uiso 1 1 calc R
H1S3 H 0.7466 0.4658 0.1414 0.069 Uiso 1 1 calc R
C2S C 0.85869(10) 0.3421(2) 0.14281(8) 0.0337(4) Uani 1 1 d .
C3S C 0.85203(15) 0.3200(5) 0.07715(10) 0.0802(9) Uani 1 1 d .
H3S1 H 0.9084 0.3054 0.0717 0.120 Uiso 1 1 calc R
H3S2 H 0.8250 0.4335 0.0551 0.120 Uiso 1 1 calc R
H3S3 H 0.8183 0.2066 0.0613 0.120 Uiso 1 1 calc R
O1S O 0.92658(7) 0.34785(16) 0.18009(5) 0.0362(3) Uani 1 1 d .
C1 C 0.92709(8) 0.35575(19) 0.34867(6) 0.0191(3) Uani 1 1 d .
C2 C 0.83919(8) 0.34336(19) 0.34184(6) 0.0206(3) Uani 1 1 d .
C3 C 0.76446(8) 0.3484(2) 0.33474(6) 0.0218(3) Uani 1 1 d .
C4 C 0.67917(8) 0.3571(2) 0.32680(6) 0.0223(3) Uani 1 1 d .
C5 C 0.60475(8) 0.3705(2) 0.32032(6) 0.0212(3) Uani 1 1 d .
C6 C 0.51604(8) 0.39556(19) 0.30602(6) 0.0195(3) Uani 1 1 d .
C7 C 0.47167(8) 0.3620(2) 0.34590(6) 0.0216(3) Uani 1 1 d .
H7 H 0.4122(9) 0.383(2) 0.3333(7) 0.017(4) Uiso 1 1 d .
C8 C 0.50672(9) 0.3051(2) 0.40686(7) 0.0254(3) Uani 1 1 d .
C9 C 0.53173(9) 0.2661(2) 0.45984(7) 0.0280(3) Uani 1 1 d .
C10 C 0.55861(9) 0.2260(2) 0.52050(7) 0.0288(3) Uani 1 1 d .
C11 C 0.58004(9) 0.1939(2) 0.57425(7) 0.0281(3) Uani 1 1 d .
C12 C 0.60128(9) 0.1654(2) 0.63759(7) 0.0251(3) Uani 1 1 d .
H12 H 0.5701(11) 0.243(3) 0.6599(8) 0.036(5) Uiso 1 1 d .
C13 C 0.65736(8) 0.03591(19) 0.66774(6) 0.0204(3) Uani 1 1 d .
C14 C 0.69800(8) -0.0909(2) 0.63658(6) 0.0210(3) Uani 1 1 d .
C15 C 0.72985(8) -0.2075(2) 0.61116(6) 0.0220(3) Uani 1 1 d .
C16 C 0.76529(8) -0.3416(2) 0.58241(6) 0.0219(3) Uani 1 1 d .
C17 C 0.79639(8) -0.4601(2) 0.55745(6) 0.0214(3) Uani 1 1 d .
C18 C 0.83243(8) -0.61079(19) 0.53160(6) 0.0196(3) Uani 1 1 d .
C19 C 0.87905(8) -0.5790(2) 0.49256(6) 0.0207(3) Uani 1 1 d .
H19 H 0.9052(10) -0.689(2) 0.4789(7) 0.026(4) Uiso 1 1 d .
C20 C 0.89658(8) -0.3966(2) 0.47233(6) 0.0217(3) Uani 1 1 d .
C21 C 0.91573(8) -0.2475(2) 0.45323(6) 0.0219(3) Uani 1 1 d .
C22 C 0.93760(8) -0.0814(2) 0.42964(6) 0.0209(3) Uani 1 1 d .
C23 C 0.95731(8) 0.0599(2) 0.40679(6) 0.0201(3) Uani 1 1 d .
C24 C 0.98187(8) 0.2238(2) 0.37965(6) 0.0196(3) Uani 1 1 d .
H24 H 1.0407(10) 0.240(2) 0.3841(7) 0.026(4) Uiso 1 1 d .
C25 C 0.95384(8) 0.5263(2) 0.31845(7) 0.0214(3) Uani 1 1 d .
H25A H 0.9215(10) 0.525(2) 0.2747(7) 0.025(4) Uiso 1 1 d .
H25B H 0.9395(9) 0.646(2) 0.3376(7) 0.020(4) Uiso 1 1 d .
C26 C 0.47682(8) 0.4742(2) 0.24304(6) 0.0205(3) Uani 1 1 d .
H26A H 0.4987(9) 0.604(2) 0.2423(7) 0.021(4) Uiso 1 1 d .
H26B H 0.4949(10) 0.394(2) 0.2131(8) 0.030(4) Uiso 1 1 d .
C27 C 0.67929(8) 0.0135(2) 0.73581(6) 0.0216(3) Uani 1 1 d .
H27A H 0.6658(9) -0.119(2) 0.7459(7) 0.024(4) Uiso 1 1 d .
H27B H 0.7409(10) 0.032(2) 0.7522(7) 0.024(4) Uiso 1 1 d .
C28 C 0.82226(9) -0.8100(2) 0.55355(7) 0.0233(3) Uani 1 1 d .
H28A H 0.7620(10) -0.837(2) 0.5520(7) 0.022(4) Uiso 1 1 d .
H28B H 0.8424(9) -0.905(2) 0.5284(7) 0.025(4) Uiso 1 1 d .
O1 O 1.04095(6) 0.52356(15) 0.32344(5) 0.0258(2) Uani 1 1 d .
H1 H 1.0649 0.6121 0.3466 0.039 Uiso 1 1 calc R
O2 O 0.38775(5) 0.47686(14) 0.22710(4) 0.0222(2) Uani 1 1 d .
H2 H 0.3711 0.5879 0.2317 0.033 Uiso 1 1 calc R
O3 O 0.63593(6) 0.14633(14) 0.76234(5) 0.0235(2) Uani 1 1 d .
H3 H 0.6025 0.0879 0.7777 0.035 Uiso 1 1 calc R
O4 O 0.87485(6) -0.82296(15) 0.61430(5) 0.0273(2) Uani 1 1 d .
H4 H 0.8506 -0.8883 0.6352 0.041 Uiso 1 1 calc R

loop_
_atom_site_aniso_label
_atom_site_aniso_U_11
_atom_site_aniso_U_22
_atom_site_aniso_U_33
_atom_site_aniso_U_23
_atom_site_aniso_U_13
_atom_site_aniso_U_12
C1S 0.0260(8) 0.0375(10) 0.0679(13) -0.0142(9) 0.0005(8) 0.0014(7)
C2S 0.0324(8) 0.0246(8) 0.0383(9) 0.0027(7) -0.0001(7) -0.0039(6)
C3S 0.0602(14) 0.134(3) 0.0373(12) 0.0065(14) -0.0009(10) -0.0359(15)
O1S 0.0266(5) 0.0371(7) 0.0396(7) -0.0023(5) 0.0002(5) 0.0025(5)
C1 0.0176(6) 0.0202(7) 0.0195(6) -0.0027(5) 0.0051(5) -0.0019(5)
C2 0.0224(6) 0.0178(6) 0.0210(7) 0.0002(5) 0.0052(5) -0.0004(5)
C3 0.0216(6) 0.0191(7) 0.0237(7) 0.0016(5) 0.0044(5) 0.0001(5)
C4 0.0225(6) 0.0196(7) 0.0236(7) 0.0004(6) 0.0044(5) -0.0002(5)
C5 0.0210(6) 0.0198(7) 0.0213(7) 0.0013(5) 0.0033(5) 0.0002(5)
C6 0.0176(6) 0.0171(6) 0.0224(7) -0.0007(5) 0.0033(5) 0.0001(5)
C7 0.0179(6) 0.0218(7) 0.0241(7) 0.0016(6) 0.0042(5) 0.0003(5)
C8 0.0232(6) 0.0255(7) 0.0280(8) 0.0026(6) 0.0082(6) 0.0003(6)
C9 0.0279(7) 0.0293(8) 0.0273(8) 0.0040(6) 0.0086(6) 0.0036(6)
C10 0.0305(7) 0.0286(8) 0.0274(8) 0.0037(6) 0.0083(6) 0.0052(6)
C11 0.0289(7) 0.0271(8) 0.0290(8) 0.0031(6) 0.0092(6) 0.0080(6)
C12 0.0277(7) 0.0258(8) 0.0228(7) 0.0000(6) 0.0088(6) 0.0056(6)
C13 0.0196(6) 0.0199(7) 0.0226(7) -0.0008(5) 0.0072(5) -0.0005(5)
C14 0.0186(6) 0.0234(7) 0.0211(7) 0.0020(6) 0.0058(5) 0.0003(5)
C15 0.0207(6) 0.0236(7) 0.0215(7) 0.0019(6) 0.0054(5) 0.0012(5)
C16 0.0205(6) 0.0232(7) 0.0218(7) 0.0024(6) 0.0057(5) 0.0017(5)
C17 0.0205(6) 0.0230(7) 0.0205(7) 0.0019(6) 0.0053(5) 0.0006(5)
C18 0.0187(6) 0.0198(7) 0.0190(6) -0.0005(5) 0.0032(5) 0.0013(5)
C19 0.0220(6) 0.0193(7) 0.0207(7) -0.0002(5) 0.0058(5) 0.0021(5)
C20 0.0218(6) 0.0234(7) 0.0202(7) -0.0010(6) 0.0063(5) 0.0022(5)
C21 0.0211(6) 0.0228(7) 0.0213(7) -0.0006(6) 0.0051(5) 0.0016(5)
C22 0.0187(6) 0.0219(7) 0.0213(7) -0.0019(5) 0.0044(5) 0.0028(5)
C23 0.0180(6) 0.0213(7) 0.0209(7) -0.0013(5) 0.0054(5) 0.0025(5)
C24 0.0171(6) 0.0209(7) 0.0210(7) -0.0019(5) 0.0059(5) -0.0011(5)
C25 0.0193(6) 0.0218(7) 0.0234(7) 0.0008(6) 0.0063(5) -0.0010(5)
C26 0.0172(6) 0.0231(7) 0.0203(7) -0.0001(6) 0.0034(5) 0.0011(5)
C27 0.0205(6) 0.0227(7) 0.0217(7) -0.0012(6) 0.0060(5) 0.0036(5)
C28 0.0242(7) 0.0231(7) 0.0217(7) 0.0014(6) 0.0048(5) -0.0017(6)
O1 0.0212(5) 0.0269(6) 0.0317(6) -0.0031(4) 0.0111(4) -0.0060(4)
O2 0.0162(4) 0.0235(5) 0.0248(5) -0.0021(4) 0.0021(4) 0.0026(4)
O3 0.0263(5) 0.0225(5) 0.0246(5) -0.0027(4) 0.0116(4) 0.0002(4)
O4 0.0273(5) 0.0297(6) 0.0229(5) 0.0068(4) 0.0035(4) -0.0052(4)

loop_
_atom_type_symbol
_atom_type_description
_atom_type_scat_dispersion_real
_atom_type_scat_dispersion_imag
_atom_type_scat_source
C C 0.0033 0.0016 'International Tables Vol C Tables 4.2.6.8 and 6.1.1.4'
H H 0.0000 0.0000 'International Tables Vol C Tables 4.2.6.8 and 6.1.1.4'
O O 0.0106 0.0060 'International Tables Vol C Tables 4.2.6.8 and 6.1.1.4'

loop_
_geom_angle_atom_site_label_1
_geom_angle_atom_site_label_2
_geom_angle_atom_site_label_3
_geom_angle
C2S C1S H1S1 109.5
C2S C1S H1S2 109.5
H1S1 C1S H1S2 109.5
C2S C1S H1S3 109.5
H1S1 C1S H1S3 109.5
H1S2 C1S H1S3 109.5
O1S C2S C3S 120.83(18)
O1S C2S C1S 121.98(17)
C3S C2S C1S 117.18(16)
C2S C3S H3S1 109.5
C2S C3S H3S2 109.5
H3S1 C3S H3S2 109.5
C2S C3S H3S3 109.5
H3S1 C3S H3S3 109.5
H3S2 C3S H3S3 109.5
C24 C1 C2 122.24(13)
C24 C1 C25 122.94(12)
C2 C1 C25 114.82(11)
C3 C2 C1 174.65(15)
C2 C3 C4 179.11(16)
C5 C4 C3 178.04(16)
C4 C5 C6 173.42(15)
C7 C6 C5 123.06(13)
C7 C6 C26 122.86(12)
C5 C6 C26 114.00(12)
C6 C7 C8 124.79(13)
C6 C7 H7 118.6(9)
C8 C7 H7 116.6(9)
C9 C8 C7 174.68(16)
C8 C9 C10 178.25(17)
C11 C10 C9 177.80(17)
C10 C11 C12 176.27(16)
C13 C12 C11 124.37(14)
C13 C12 H12 119.4(10)
C11 C12 H12 116.2(10)
C12 C13 C14 121.27(13)
C12 C13 C27 122.39(13)
C14 C13 C27 116.33(12)
C15 C14 C13 176.04(15)
C14 C15 C16 179.26(16)
C17 C16 C15 179.60(16)
C16 C17 C18 175.35(15)
C19 C18 C17 122.46(13)
C19 C18 C28 120.68(13)
C17 C18 C28 116.69(13)
C18 C19 C20 124.86(13)
C18 C19 H19 117.9(10)
C20 C19 H19 117.1(10)
C21 C20 C19 175.18(15)
C20 C21 C22 177.92(15)
C23 C22 C21 177.12(15)
C22 C23 C24 178.79(14)
C1 C24 C23 123.53(12)
C1 C24 H24 119.4(10)
C23 C24 H24 117.1(10)
O1 C25 C1 112.03(11)
O1 C25 H25A 109.4(9)
C1 C25 H25A 108.1(9)
O1 C25 H25B 109.5(8)
C1 C25 H25B 109.0(9)
H25A C25 H25B 108.6(12)
O2 C26 C6 113.02(11)
O2 C26 H26A 110.3(9)
C6 C26 H26A 106.9(9)
O2 C26 H26B 108.6(9)
C6 C26 H26B 108.7(9)
H26A C26 H26B 109.3(13)
O3 C27 C13 111.84(11)
O3 C27 H27A 109.7(9)
C13 C27 H27A 109.5(9)
O3 C27 H27B 110.2(9)
C13 C27 H27B 107.8(9)
H27A C27 H27B 107.7(13)
O4 C28 C18 106.90(11)
O4 C28 H28A 110.7(9)
C18 C28 H28A 111.4(9)
O4 C28 H28B 108.2(9)
C18 C28 H28B 109.7(9)
H28A C28 H28B 109.8(12)
C25 O1 H1 109.5
C26 O2 H2 109.5
C27 O3 H3 109.5
C28 O4 H4 109.5

loop_
_geom_bond_atom_site_label_1
_geom_bond_atom_site_label_2
_geom_bond_distance
C1S C2S 1.489(3)
C1S H1S1 0.9800
C1S H1S2 0.9800
C1S H1S3 0.9800
C2S O1S 1.2080(18)
C2S C3S 1.485(3)
C3S H3S1 0.9800
C3S H3S2 0.9800
C3S H3S3 0.9800
C1 C24 1.3487(19)
C1 C2 1.4209(19)
C1 C25 1.506(2)
C2 C3 1.202(2)
C3 C4 1.372(2)
C4 C5 1.202(2)
C5 C6 1.4225(19)
C6 C7 1.342(2)
C6 C26 1.512(2)
C7 C8 1.412(2)
C7 H7 0.956(14)
C8 C9 1.200(2)
C9 C10 1.366(2)
C10 C11 1.204(2)
C11 C12 1.409(2)
C12 C13 1.342(2)
C12 H12 0.982(18)
C13 C14 1.419(2)
C13 C27 1.508(2)
C14 C15 1.205(2)
C15 C16 1.368(2)
C16 C17 1.201(2)
C17 C18 1.419(2)
C18 C19 1.351(2)
C18 C28 1.506(2)
C19 C20 1.415(2)
C19 H19 0.975(17)
C20 C21 1.207(2)
C21 C22 1.371(2)
C22 C23 1.205(2)
C23 C24 1.416(2)
C24 H24 0.956(16)
C25 O1 1.4132(18)
C25 H25A 0.996(16)
C25 H25B 1.005(15)
C26 O2 1.4160(17)
C26 H26A 0.978(16)
C26 H26B 0.996(17)
C27 O3 1.4100(17)
C27 H27A 0.993(16)
C27 H27B 0.991(16)
C28 O4 1.4247(18)
C28 H28A 1.005(15)
C28 H28B 0.995(16)
O1 H1 0.8400
O2 H2 0.8400
O3 H3 0.8400
O4 H4 0.8400

loop_
_geom_torsion_atom_site_label_1
_geom_torsion_atom_site_label_2
_geom_torsion_atom_site_label_3
_geom_torsion_atom_site_label_4
_geom_torsion
C5 C6 C7 C8 2.4(2)
C26 C6 C7 C8 -174.03(14)
C11 C12 C13 C14 -2.7(2)
C11 C12 C13 C27 178.72(14)
C17 C18 C19 C20 -0.8(2)
C28 C18 C19 C20 -175.90(12)
C2 C1 C24 C23 1.5(2)
C25 C1 C24 C23 -178.11(13)
C24 C1 C25 O1 3.60(19)
C2 C1 C25 O1 -176.06(11)
C7 C6 C26 O2 -10.30(19)
C5 C6 C26 O2 173.00(11)
C12 C13 C27 O3 -1.58(19)
C14 C13 C27 O3 179.77(11)
C19 C18 C28 O4 104.28(15)
C17 C18 C28 O4 -71.06(15)
